data_4503915
loop_
_publ_author_name
'Arod, Fr\'ed\'eric'
'Pattison, Philip'
'Schenk, Kurt J.'
'Chapuis, Gervais'

_publ_section_title
;
 Polymorphism inN-Salicylideneaniline Reconsidered
;
_journal_issue 9
_journal_name_full 'Crystal Growth &amp; Design'
_journal_page_first 1679
_journal_paper_doi 10.1021/cg060389n
_journal_volume 7
_journal_year 2007
_chemical_absolute_configuration unk
_chemical_formula_moiety 'C13 H11 N1 O1'
_chemical_formula_sum 'C13 H11 N O'
_chemical_formula_weight 197.24
_chemical_melting_point 324
_chemical_name_common \a~1~-Salicylideneaniline
_chemical_name_systematic 2-(Phenyliminomethyl)phenol
_space_group_IT_number 1
_symmetry_cell_setting triclinic
_symmetry_space_group_name_Hall 'P 1'
_symmetry_space_group_name_H-M 'P 1'
_atom_sites_solution_hydrogens geom
_atom_sites_solution_primary direct
_audit_creation_date 06-05-23
_audit_creation_method CRYSTALS_ver_12.82
_cell_angle_alpha 85.130(19)
_cell_angle_beta 78.03(2)
_cell_angle_gamma 65.80(2)
_cell_formula_units_Z 2
_cell_length_a 5.9183(15)
_cell_length_b 7.1869(16)
_cell_length_c 14.295(3)
_cell_measurement_reflns_used 0
_cell_measurement_temperature 120(2)
_cell_measurement_theta_max 0
_cell_measurement_theta_min 0
_cell_volume 542.5(2)
_computing_cell_refinement 'USER DEFINED CELL REFINEMENT'
_computing_data_collection 'USER DEFINED DATA COLLECTION'
_computing_data_reduction 'USER DEFINED DATA REDUCTION'
_computing_molecular_graphics 'CAMERON (Watkin et al., 1996)'
_computing_publication_material 'CRYSTALS (Betteridge et al., 2003)'
_computing_structure_refinement 'CRYSTALS (Betteridge et al., 2003)'
_computing_structure_solution 'SHELXS 86 (Sheldrick, 1986)'
_diffrn_detector CCD-plate
_diffrn_detector_type KM4CCD/Sapphire
_diffrn_measured_fraction_theta_full 0.860
_diffrn_measured_fraction_theta_max 0.662
_diffrn_measurement_device 'six-circle diffractometer'
_diffrn_measurement_device_type KUMA-KM6
_diffrn_measurement_method \w/2\q
_diffrn_radiation_probe x-ray
_diffrn_radiation_source 'ESRF Grenoble beamline BM1A'
_diffrn_radiation_type synchrotron
_diffrn_radiation_wavelength 0.7256
_diffrn_reflns_av_R_equivalents 0.047
_diffrn_reflns_limit_h_max 6
_diffrn_reflns_limit_h_min -6
_diffrn_reflns_limit_k_max 10
_diffrn_reflns_limit_k_min -11
_diffrn_reflns_limit_l_max 12
_diffrn_reflns_limit_l_min -22
_diffrn_reflns_number 3190
_diffrn_reflns_theta_full 25.116
_diffrn_reflns_theta_max 34.883
_diffrn_reflns_theta_min 4.453
_diffrn_source synchrotron
_diffrn_standards_decay_% 0
_diffrn_standards_interval_count 0
_diffrn_standards_interval_time 0
_diffrn_standards_number 0
_exptl_absorpt_coefficient_mu 0.077
_exptl_absorpt_correction_type none
_exptl_crystal_colour 'pale yellow'
_exptl_crystal_density_diffrn 1.207
_exptl_crystal_description needles
_exptl_crystal_F_000 208.000
_exptl_crystal_size_max 0.550
_exptl_crystal_size_mid 0.050
_exptl_crystal_size_min 0.010
_refine_diff_density_max 0.27
_refine_diff_density_min -0.25
_refine_ls_extinction_method None
_refine_ls_goodness_of_fit_ref 1.3627
_refine_ls_hydrogen_treatment mixed
_refine_ls_matrix_type full
_refine_ls_number_parameters 266
_refine_ls_number_reflns 1542
_refine_ls_number_restraints 137
_refine_ls_R_factor_all 0.1245
_refine_ls_R_factor_gt 0.0607
_refine_ls_shift/su_max 0.000204
_refine_ls_structure_factor_coef F
_refine_ls_weighting_details
;
 Method, part 1, Chebychev polynomial, (Watkin, 1994, Prince, 1982) 
 [weight] = 1.0/[A~0~*T~0~(x)+A~1~*T~1~(x) ... +A~n-1~]*T~n-1~(x)] 
 where A~i~ are the Chebychev coefficients listed below and x= Fcalc/Fmax 
 Method = Robust Weighting (Prince, 1982) 
 W = [weight] * [1-(deltaF/6*sigmaF)^2^]^2^ 
 A~i~ are: 
 145. -214. 115. -27.4 
;
_refine_ls_weighting_scheme calc
_refine_ls_wR_factor_all 0.0714
_refine_ls_wR_factor_gt 0.0634
_refine_ls_wR_factor_ref 0.0634
_reflns_limit_h_max 6
_reflns_limit_h_min -6
_reflns_limit_k_max 10
_reflns_limit_k_min -11
_reflns_limit_l_max 12
_reflns_limit_l_min -22
_reflns_number_gt 1542
_reflns_number_total 3180
_reflns_threshold_expression I>3.00u(I)
_oxford_diffrn_Wilson_B_factor 1.94
_oxford_diffrn_Wilson_scale 0.00
_oxford_refine_ls_scale 24.36(9)
_oxford_structure_analysis_title ja21
_cod_data_source_file cg060389nsi20060622_101759.cif
_cod_data_source_block alpha1-SA_cif
_cod_depositor_comments
;
The following automatic conversions were performed:

'_symmetry_cell_setting' value 'Triclinic' changed to 'triclinic'
according to /home/saulius/struct/CIF-dictionaries/cif_core.dic
dictionary named 'cif_core.dic' version 2.4.1 from 2010-06-29.

Automatic conversion script
Id: cif_fix_values 1715 2011-07-08 13:25:40Z adriana 
;
_cod_original_sg_symbol_Hall 'P 1 '
_cod_original_sg_symbol_H-M 'P 1 '
_cod_original_formula_sum 'C13 H11 N1 O1'
_cod_database_code 4503915
_diffrn_low_temperature 120(2)

loop_
_symmetry_equiv_pos_as_xyz
x,y,z

loop_
_atom_site_label
_atom_site_type_symbol
_atom_site_fract_x
_atom_site_fract_y
_atom_site_fract_z
_atom_site_U_iso_or_equiv
_atom_site_occupancy
_atom_site_adp_type
_atom_site_refinement_flags_posn
_atom_site_refinement_flags_occupancy
C11 C 0.4442 1.0547 0.7071 0.0257(14) 0.460(9) Uiso D P
C21 C 0.2062(17) 1.2030(16) 0.6979(9) 0.0257(14) 0.460(9) Uiso D P
C31 C 0.1877(18) 1.3741(17) 0.6383(11) 0.0257(14) 0.460(9) Uiso D P
C41 C 0.409(2) 1.388(2) 0.5828(14) 0.0257(14) 0.460(9) Uiso D P
C51 C 0.6437(16) 1.2397(17) 0.5915(9) 0.0257(14) 0.460(9) Uiso D P
C61 C 0.6649(10) 1.0709(13) 0.6530(8) 0.0257(14) 0.460(9) Uiso D P
C71 C 0.4652(14) 0.8759(10) 0.7712(6) 0.0231 0.460(9) Uani D P
C81 C 0.699(2) 0.5654(14) 0.8460(8) 0.0306(16) 0.460(9) Uiso D P
C91 C 0.874(3) 0.5075(17) 0.9081(9) 0.0306(16) 0.460(9) Uiso D P
C101 C 0.912(3) 0.3277(19) 0.9645(10) 0.0306(16) 0.460(9) Uiso D P
C111 C 0.766(3) 0.213(2) 0.9609(11) 0.0306(16) 0.460(9) Uiso D P
C121 C 0.596(3) 0.2720(17) 0.8992(10) 0.0306(16) 0.460(9) Uiso D P
C131 C 0.571(2) 0.4430(17) 0.8387(8) 0.0306(16) 0.460(9) Uiso D P
H11 H 0.8994 0.8377 0.6963 0.06(2) 0.460(9) Uiso D P
H21 H 0.0592(17) 1.1940(16) 0.7321(9) 0.039(4) 0.460(9) Uiso R P
H31 H 0.0311(18) 1.4754(17) 0.6324(11) 0.039(4) 0.460(9) Uiso R P
H41 H 0.397(2) 1.499(2) 0.5427(14) 0.039(4) 0.460(9) Uiso R P
H51 H 0.7915(16) 1.2471(17) 0.5571(9) 0.039(4) 0.460(9) Uiso R P
H71 H 0.3203(14) 0.8588(10) 0.8020(6) 0.029(15) 0.460(9) Uiso R P
H91 H 0.962(3) 0.5870(17) 0.9127(9) 0.039(4) 0.460(9) Uiso R P
H101 H 1.025(3) 0.2909(19) 1.0061(10) 0.039(4) 0.460(9) Uiso R P
H111 H 0.793(3) 0.097(2) 0.9981(11) 0.039(4) 0.460(9) Uiso R P
H121 H 0.503(3) 0.1964(17) 0.8957(10) 0.039(4) 0.460(9) Uiso R P
H131 H 0.461(2) 0.4800(17) 0.7959(8) 0.039(4) 0.460(9) Uiso R P
N11 N 0.6812(15) 0.7455(11) 0.7870(6) 0.0266 0.460(9) Uani D P
O11 O 0.9017(14) 0.9323(11) 0.6586(6) 0.0323 0.460(9) Uani D P
C12 C 0.6349(19) 0.5573(12) 0.8386(7) 0.0263(12) 0.540(9) Uiso D P
C22 C 0.5359(19) 0.4056(15) 0.8464(7) 0.0263(12) 0.540(9) Uiso D P
C32 C 0.631(2) 0.2323(14) 0.9045(9) 0.0263(12) 0.540(9) Uiso D P
C42 C 0.811(2) 0.2179(16) 0.9599(9) 0.0263(12) 0.540(9) Uiso D P
C52 C 0.902(2) 0.3697(15) 0.9540(8) 0.0263(12) 0.540(9) Uiso D P
C62 C 0.822(2) 0.5362(13) 0.8915(7) 0.0263(12) 0.540(9) Uiso D P
C72 C 0.5387(18) 0.7330(12) 0.7735(6) 0.0313 0.540(9) Uani D P
C82 C 0.5343(15) 1.0432(11) 0.6969(6) 0.0307(13) 0.540(9) Uiso D P
C92 C 0.7139(16) 1.1005(14) 0.6358(7) 0.0307(13) 0.540(9) Uiso D P
C102 C 0.6322(18) 1.2783(17) 0.5784(8) 0.0307(13) 0.540(9) Uiso D P
C112 C 0.372(2) 1.401(2) 0.5857(13) 0.0307(13) 0.540(9) Uiso D P
C122 C 0.1929(17) 1.3409(17) 0.6464(10) 0.0307(13) 0.540(9) Uiso D P
C132 C 0.2751(18) 1.1666(16) 0.7050(8) 0.0307(13) 0.540(9) Uiso D P
H12 H 0.8597 0.7676 0.8476 0.06(2) 0.540(9) Uiso D P
H22 H 0.4131(19) 0.4168(15) 0.8123(7) 0.039(4) 0.540(9) Uiso R P
H32 H 0.569(2) 0.1317(14) 0.9090(9) 0.039(4) 0.540(9) Uiso R P
H42 H 0.868(2) 0.1066(16) 1.0000(9) 0.039(4) 0.540(9) Uiso R P
H52 H 1.021(2) 0.3609(15) 0.9895(8) 0.039(4) 0.540(9) Uiso R P
H72 H 0.4072(18) 0.7480(12) 0.7434(6) 0.029(15) 0.540(9) Uiso R P
H92 H 0.8859(16) 1.0227(14) 0.6315(7) 0.039(4) 0.540(9) Uiso R P
H102 H 0.7484(18) 1.3176(17) 0.5370(8) 0.039(4) 0.540(9) Uiso R P
H112 H 0.319(2) 1.516(2) 0.5474(13) 0.039(4) 0.540(9) Uiso R P
H122 H 0.0213(17) 1.4199(17) 0.6507(10) 0.039(4) 0.540(9) Uiso R P
H132 H 0.1587(18) 1.1292(16) 0.7474(8) 0.039(4) 0.540(9) Uiso R P
N12 N 0.6365(16) 0.8657(11) 0.7580(6) 0.0335 0.540(9) Uani D P
O12 O 0.9200(15) 0.6769(10) 0.8861(6) 0.0377 0.540(9) Uani D P
C13 C 0.6368(18) 0.5515(12) 0.3389(7) 0.0258(14) 0.518(12) Uiso D P
C23 C 0.3877(18) 0.7040(15) 0.3460(8) 0.0258(14) 0.518(12) Uiso D P
C33 C 0.3069(18) 0.8756(15) 0.4060(9) 0.0258(14) 0.518(12) Uiso D P
C43 C 0.472(2) 0.8919(18) 0.4607(10) 0.0258(14) 0.518(12) Uiso D P
C53 C 0.7206(18) 0.7431(17) 0.4521(8) 0.0258(14) 0.518(12) Uiso D P
C63 C 0.8044(16) 0.5722(13) 0.3916(7) 0.0258(14) 0.518(12) Uiso D P
C73 C 0.7190(14) 0.3750(11) 0.2733(6) 0.0253 0.518(12) Uani D P
C83 C 1.0254(18) 0.0661(13) 0.1968(8) 0.0322(15) 0.518(12) Uiso D P
C93 C 1.262(2) 0.0097(15) 0.1360(8) 0.0322(15) 0.518(12) Uiso D P
C103 C 1.358(2) -0.1681(18) 0.0789(9) 0.0322(15) 0.518(12) Uiso D P
C113 C 1.215(3) -0.288(2) 0.0843(14) 0.0322(15) 0.518(12) Uiso D P
C123 C 0.982(2) -0.2307(19) 0.1464(11) 0.0322(15) 0.518(12) Uiso D P
C133 C 0.892(2) -0.0568(17) 0.2047(8) 0.0322(15) 0.518(12) Uiso D P
H13 H 1.0765 0.3375 0.3488 0.06(2) 0.518(12) Uiso D P
H23 H 0.2742(18) 0.6945(15) 0.3123(8) 0.039(4) 0.518(12) Uiso R P
H33 H 0.1451(18) 0.9777(15) 0.4112(9) 0.039(4) 0.518(12) Uiso R P
H43 H 0.421(2) 1.0017(18) 0.5017(10) 0.039(4) 0.518(12) Uiso R P
H53 H 0.8342(18) 0.7514(17) 0.4861(8) 0.039(4) 0.518(12) Uiso R P
H73 H 0.6042(14) 0.3573(11) 0.2431(6) 0.029(15) 0.518(12) Uiso R P
H93 H 1.358(2) 0.0863(15) 0.1323(8) 0.039(4) 0.518(12) Uiso R P
H103 H 1.511(2) -0.2056(18) 0.0365(9) 0.039(4) 0.518(12) Uiso R P
H113 H 1.276(3) -0.403(2) 0.0463(14) 0.039(4) 0.518(12) Uiso R P
H123 H 0.884(2) -0.3059(19) 0.1505(11) 0.039(4) 0.518(12) Uiso R P
H133 H 0.740(2) -0.0190(17) 0.2480(8) 0.039(4) 0.518(12) Uiso R P
N13 N 0.9481(13) 0.2439(11) 0.2581(6) 0.0259 0.518(12) Uani D P
O13 O 1.0432(15) 0.4319(11) 0.3863(5) 0.0367 0.518(12) Uani D P
C14 C 0.947(2) 0.0587(13) 0.2068(8) 0.0268(15) 0.482(12) Uiso D P
C24 C 0.8531(19) -0.0909(17) 0.1977(9) 0.0268(15) 0.482(12) Uiso D P
C34 C 1.005(2) -0.2634(18) 0.1378(11) 0.0268(15) 0.482(12) Uiso D P
C44 C 1.244(3) -0.283(2) 0.0856(14) 0.0268(15) 0.482(12) Uiso D P
C54 C 1.330(2) -0.1316(18) 0.0915(9) 0.0268(15) 0.482(12) Uiso D P
C64 C 1.1860(18) 0.0378(13) 0.1524(8) 0.0268(15) 0.482(12) Uiso D P
C74 C 0.7883(16) 0.2336(11) 0.2725(6) 0.0222 0.482(12) Uani D P
C84 C 0.7091(17) 0.5463(14) 0.3449(8) 0.0323(17) 0.482(12) Uiso D P
C94 C 0.8237(19) 0.6016(16) 0.4090(9) 0.0323(17) 0.482(12) Uiso D P
C104 C 0.682(2) 0.7769(19) 0.4669(9) 0.0323(17) 0.482(12) Uiso D P
C114 C 0.429(2) 0.898(2) 0.4599(12) 0.0323(17) 0.482(12) Uiso D P
C124 C 0.314(2) 0.8384(18) 0.3981(11) 0.0323(17) 0.482(12) Uiso D P
C134 C 0.459(2) 0.6639(18) 0.3385(8) 0.0323(17) 0.482(12) Uiso D P
H14 H 1.1874 0.2693 0.1951 0.06(2) 0.482(12) Uiso D P
H24 H 0.6961(19) -0.0803(17) 0.2315(9) 0.039(4) 0.482(12) Uiso R P
H34 H 0.947(2) -0.3639(18) 0.1334(11) 0.039(4) 0.482(12) Uiso R P
H44 H 1.345(3) -0.396(2) 0.0469(14) 0.039(4) 0.482(12) Uiso R P
H54 H 1.486(2) -0.1400(18) 0.0574(9) 0.039(4) 0.482(12) Uiso R P
H74 H 0.6303(16) 0.2442(11) 0.3052(6) 0.029(15) 0.482(12) Uiso R P
H94 H 0.9901(19) 0.5198(16) 0.4135(9) 0.039(4) 0.482(12) Uiso R P
H104 H 0.761(2) 0.8120(19) 0.5081(9) 0.039(4) 0.482(12) Uiso R P
H114 H 0.342(2) 1.015(2) 0.4970(12) 0.039(4) 0.482(12) Uiso R P
H124 H 0.145(2) 0.9138(18) 0.3956(11) 0.039(4) 0.482(12) Uiso R P
H134 H 0.385(2) 0.6295(18) 0.2953(8) 0.039(4) 0.482(12) Uiso R P
N14 N 0.8714(16) 0.3666(12) 0.2867(6) 0.0310 0.482(12) Uani D P
O14 O 1.2822(15) 0.1764(11) 0.1578(6) 0.0366 0.482(12) Uani D P

loop_
_atom_site_aniso_label
_atom_site_aniso_U_11
_atom_site_aniso_U_22
_atom_site_aniso_U_33
_atom_site_aniso_U_23
_atom_site_aniso_U_13
_atom_site_aniso_U_12
C71 0.037(9) 0.008(5) 0.018(5) -0.007(3) 0.005(5) -0.006(5)
N11 0.040(9) 0.011(4) 0.025(5) 0.005(3) 0.000(5) -0.011(5)
O11 0.035(6) 0.029(4) 0.031(4) 0.004(3) -0.005(4) -0.012(4)
C72 0.046(10) 0.021(5) 0.024(5) -0.004(3) -0.002(5) -0.012(5)
N12 0.052(8) 0.025(4) 0.018(4) 0.000(3) 0.001(4) -0.013(4)
O12 0.041(6) 0.030(4) 0.040(4) 0.007(3) -0.009(4) -0.012(3)
C73 0.037(9) 0.013(5) 0.024(5) 0.004(3) -0.005(5) -0.010(5)
N13 0.028(7) 0.021(4) 0.022(4) -0.001(3) 0.002(4) -0.007(4)
O13 0.043(6) 0.028(4) 0.033(4) -0.008(3) -0.005(4) -0.008(3)
C74 0.029(9) 0.010(5) 0.017(5) 0.005(3) -0.006(5) 0.002(4)
N14 0.041(9) 0.024(5) 0.019(4) -0.005(3) 0.001(5) -0.006(5)
O14 0.045(6) 0.030(4) 0.029(4) -0.002(3) -0.002(4) -0.012(4)

loop_
_atom_type_symbol
_atom_type_scat_dispersion_real
_atom_type_scat_dispersion_imag
_atom_type_scat_Cromer_Mann_a1
_atom_type_scat_Cromer_Mann_b1
_atom_type_scat_Cromer_Mann_a2
_atom_type_scat_Cromer_Mann_b2
_atom_type_scat_Cromer_Mann_a3
_atom_type_scat_Cromer_Mann_b3
_atom_type_scat_Cromer_Mann_a4
_atom_type_scat_Cromer_Mann_b4
_atom_type_scat_Cromer_Mann_c
_atom_type_scat_source
C 0.0033 0.0016 2.3100 20.8439 1.0200 10.2075 1.5886 0.5687 0.8650 51.6512 0.2156 'International Tables Vol C 4.2.6.8 and 6.1.1.4'
H 0.0000 0.0000 0.4930 10.5109 0.3229 26.1257 0.1402 3.1424 0.0408 57.7998 0.0030 'International Tables Vol C 4.2.6.8 and 6.1.1.4'
N 0.0061 0.0033 12.2126 0.0057 3.1322 9.8933 2.0125 28.9975 1.1663 0.5826 -11.5290 'International Tables Vol C 4.2.6.8 and 6.1.1.4'
O 0.0106 0.0060 3.0485 13.2771 2.2868 5.7011 1.5463 0.3239 0.8670 32.9089 0.2508 'International Tables Vol C 4.2.6.8 and 6.1.1.4'

loop_
_geom_angle_atom_site_label_1
_geom_angle_atom_site_label_2
_geom_angle_atom_site_label_3
_geom_angle
_geom_angle_publ_flag
C21 C11 C61 120.0(3) yes
C21 C11 C71 120.0(4) yes
C61 C11 C71 120.0(4) yes
C11 C21 C31 119.7(4) yes
C11 C21 H21 121.2 no
C31 C21 H21 119.0 no
C21 C31 C41 120.1(4) yes
C21 C31 H31 120.8 no
C41 C31 H31 119.0 no
C31 C41 C51 119.8(4) yes
C31 C41 H41 120.4 no
C51 C41 H41 119.7 no
C41 C51 C61 120.5(4) yes
C41 C51 H51 121.4 no
C61 C51 H51 118.0 no
C11 C61 C51 119.7(4) yes
C11 C61 O11 123.0(5) yes
C51 C61 O11 117.3(4) yes
C11 C71 H71 119.9 no
C11 C71 N11 121.4(4) yes
H71 C71 N11 118.7 no
C91 C81 C131 119.8(4) yes
C91 C81 N11 115.9(5) yes
C131 C81 N11 124.1(6) yes
C81 C91 C101 119.4(4) yes
C81 C91 H91 120.3 no
C101 C91 H91 120.3 no
C91 C101 C111 119.9(4) yes
C91 C101 H101 119.3 no
C111 C101 H101 120.7 no
C101 C111 C121 119.9(4) yes
C101 C111 H111 118.9 no
C121 C111 H111 121.1 no
C111 C121 C131 120.1(4) yes
C111 C121 H121 120.3 no
C131 C121 H121 119.6 no
C121 C131 C81 120.7(4) yes
C121 C131 H131 120.3 no
C81 C131 H131 118.9 no
C81 N11 C71 120.5(4) yes
C61 O11 H11 111.9 no
C22 C12 C62 119.5(4) yes
C22 C12 C72 118.2(6) yes
C62 C12 C72 122.3(6) yes
C12 C22 C32 119.5(4) yes
C12 C22 H22 120.8 no
C32 C22 H22 119.6 no
C22 C32 C42 120.1(4) yes
C22 C32 H32 119.8 no
C42 C32 H32 120.0 no
C32 C42 C52 120.1(4) yes
C32 C42 H42 120.1 no
C52 C42 H42 119.8 no
C42 C52 C62 120.4(4) yes
C42 C52 H52 120.8 no
C62 C52 H52 118.8 no
C12 C62 C52 120.2(4) yes
C12 C62 O12 121.3(5) yes
C52 C62 O12 118.5(5) yes
C12 C72 H72 120.3 no
C12 C72 N12 120.5(5) yes
H72 C72 N12 119.2 no
C92 C82 C132 120.3(4) yes
C92 C82 N12 115.6(4) yes
C132 C82 N12 123.7(6) yes
C82 C92 C102 119.6(4) yes
C82 C92 H92 121.1 no
C102 C92 H92 119.3 no
C92 C102 C112 120.1(4) yes
C92 C102 H102 120.8 no
C112 C102 H102 119.1 no
C102 C112 C122 119.8(4) yes
C102 C112 H112 119.8 no
C122 C112 H112 120.2 no
C112 C122 C132 119.8(4) yes
C112 C122 H122 120.2 no
C132 C122 H122 119.9 no
C122 C132 C82 120.2(4) yes
C122 C132 H132 120.5 no
C82 C132 H132 119.3 no
C82 N12 C72 120.3(4) yes
C62 O12 H12 110.5 no
C23 C13 C63 119.9(4) yes
C23 C13 C73 118.7(6) yes
C63 C13 C73 121.5(6) yes
C13 C23 C33 119.8(4) yes
C13 C23 H23 121.7 no
C33 C23 H23 118.5 no
C23 C33 C43 120.0(4) yes
C23 C33 H33 121.2 no
C43 C33 H33 118.8 no
C33 C43 C53 120.1(4) yes
C33 C43 H43 121.1 no
C53 C43 H43 118.8 no
C43 C53 C63 120.4(4) yes
C43 C53 H53 121.9 no
C63 C53 H53 117.6 no
C13 C63 C53 119.8(4) yes
C13 C63 O13 121.8(6) yes
C53 C63 O13 118.4(5) yes
C13 C73 H73 120.6 no
C13 C73 N13 120.8(5) yes
H73 C73 N13 118.6 no
C93 C83 C133 120.3(4) yes
C93 C83 N13 115.9(5) yes
C133 C83 N13 123.4(6) yes
C83 C93 C103 119.4(4) yes
C83 C93 H93 121.4 no
C103 C93 H93 119.2 no
C93 C103 C113 119.9(4) yes
C93 C103 H103 120.8 no
C113 C103 H103 119.3 no
C103 C113 C123 119.8(4) yes
C103 C113 H113 120.1 no
C123 C113 H113 120.0 no
C113 C123 C133 119.7(4) yes
C113 C123 H123 121.3 no
C133 C123 H123 118.9 no
C123 C133 C83 120.6(4) yes
C123 C133 H133 121.1 no
C83 C133 H133 118.3 no
C83 N13 C73 120.5(4) yes
C63 O13 H13 111.9 no
C24 C14 C64 119.3(4) yes
C24 C14 C74 118.3(6) yes
C64 C14 C74 122.4(6) yes
C14 C24 C34 119.5(4) yes
C14 C24 H24 121.4 no
C34 C24 H24 119.1 no
C24 C34 C44 120.1(4) yes
C24 C34 H34 119.8 no
C44 C34 H34 120.1 no
C34 C44 C54 120.1(4) yes
C34 C44 H44 120.4 no
C54 C44 H44 119.6 no
C44 C54 C64 120.8(4) yes
C44 C54 H54 121.7 no
C64 C54 H54 117.5 no
C14 C64 C54 120.1(4) yes
C14 C64 O14 121.5(6) yes
C54 C64 O14 118.3(5) yes
C14 C74 H74 119.7 no
C14 C74 N14 120.4(5) yes
H74 C74 N14 119.8 no
C94 C84 C134 120.3(4) yes
C94 C84 N14 115.6(5) yes
C134 C84 N14 124.1(6) yes
C84 C94 C104 119.7(4) yes
C84 C94 H94 119.3 no
C104 C94 H94 121.0 no
C94 C104 C114 120.2(4) yes
C94 C104 H104 118.6 no
C114 C104 H104 121.2 no
C104 C114 C124 119.7(4) yes
C104 C114 H114 118.5 no
C124 C114 H114 121.8 no
C114 C124 C134 119.7(4) yes
C114 C124 H124 120.0 no
C134 C124 H124 120.3 no
C124 C134 C84 120.4(4) yes
C124 C134 H134 119.3 no
C84 C134 H134 120.3 no
C84 N14 C74 120.5(5) yes
C64 O14 H14 112.1 no

loop_
_geom_bond_atom_site_label_1
_geom_bond_atom_site_label_2
_geom_bond_distance
_geom_bond_publ_flag
C11 C21 1.400(10) yes
C11 C61 1.417(5) yes
C11 C71 1.491(5) yes
C21 C31 1.414(11) yes
C21 H21 0.930 no
C31 C41 1.419(9) yes
C31 H31 0.930 no
C41 C51 1.385(9) yes
C41 H41 0.930 no
C51 C61 1.414(10) yes
C51 H51 0.930 no
C61 O11 1.361(8) yes
C71 H71 0.930 no
C71 N11 1.291(5) yes
C81 C91 1.413(12) yes
C81 C131 1.400(12) yes
C81 N11 1.462(8) yes
C91 C101 1.425(12) yes
C91 H91 0.930 no
C101 C111 1.423(13) yes
C101 H101 0.930 no
C111 C121 1.387(13) yes
C111 H111 0.930 no
C121 C131 1.414(9) yes
C121 H121 0.930 no
C131 H131 0.930 no
H11 O11 0.834 no
C12 C22 1.421(10) yes
C12 C62 1.418(8) yes
C12 C72 1.488(8) yes
C22 C32 1.415(10) yes
C22 H22 0.930 no
C32 C42 1.417(9) yes
C32 H32 0.930 no
C42 C52 1.393(11) yes
C42 H42 0.930 no
C52 C62 1.408(10) yes
C52 H52 0.930 no
C62 O12 1.348(5) yes
C72 H72 0.930 no
C72 N12 1.287(5) yes
C82 C92 1.405(10) yes
C82 C132 1.408(11) yes
C82 N12 1.468(9) yes
C92 C102 1.421(11) yes
C92 H92 0.930 no
C102 C112 1.413(12) yes
C102 H102 0.930 no
C112 C122 1.411(11) yes
C112 H112 0.930 no
C122 C132 1.414(11) yes
C122 H122 0.930 no
C132 H132 0.930 no
H12 O12 0.828 no
C13 C23 1.420(8) yes
C13 C63 1.422(8) yes
C13 C73 1.494(8) yes
C23 C33 1.418(11) yes
C23 H23 0.930 no
C33 C43 1.419(9) yes
C33 H33 0.930 no
C43 C53 1.405(12) yes
C43 H43 0.930 no
C53 C63 1.416(10) yes
C53 H53 0.930 no
C63 O13 1.349(10) yes
C73 H73 0.930 no
C73 N13 1.2805(11) yes
C83 C93 1.403(11) yes
C83 C133 1.393(11) yes
C83 N13 1.468(10) yes
C93 C103 1.418(11) yes
C93 H93 0.930 no
C103 C113 1.419(13) yes
C103 H103 0.930 no
C113 C123 1.397(12) yes
C113 H113 0.930 no
C123 C133 1.410(12) yes
C123 H123 0.930 no
C133 H133 0.930 no
H13 O13 0.833 no
C14 C24 1.424(11) yes
C14 C64 1.419(8) yes
C14 C74 1.488(8) yes
C24 C34 1.423(11) yes
C24 H24 0.930 no
C34 C44 1.415(9) yes
C34 H34 0.930 no
C44 C54 1.388(12) yes
C44 H44 0.930 no
C54 C64 1.409(11) yes
C54 H54 0.930 no
C64 O14 1.349(5) yes
C74 H74 0.930 no
C74 N14 1.287(5) yes
C84 C94 1.413(12) yes
C84 C134 1.389(12) yes
C84 N14 1.455(10) yes
C94 C104 1.414(9) yes
C94 H94 0.930 no
C104 C114 1.414(13) yes
C104 H104 0.930 no
C114 C124 1.406(13) yes
C114 H114 0.930 no
C124 C134 1.425(13) yes
C124 H124 0.930 no
C134 H134 0.930 no
H14 O14 0.821 no
